data_4301354
loop_
_publ_author_name
'Pabitra Baran Chatterjee'
'Kisholoy Bhattacharya'
'Nabanita Kundu'
'Ki-Young Choi'
'Rodolphe Cl\'erac'
'Muktimoy Chaudhury'

_publ_section_title
;
Vanadium-Induced Nucleophilic IPSO Substitutions in a Coordinated
Tetrachlorosemiquinone Ring: Formation of the Chloranilate Anion as a
Bridging Ligand
;
_journal_name_full 'Inorganic Chemistry'
_journal_page_first 804
_journal_page_last 806
_journal_paper_doi 10.1021/ic801985g
_journal_volume 48
_journal_year 2009
_chemical_formula_sum 'C16 H8 Cl5 N2 O3 V'
_chemical_formula_weight 504.43
_chemical_name_systematic
;
 ?
;
_space_group_IT_number 2
_symmetry_cell_setting triclinic
_symmetry_space_group_name_Hall '-P 1'
_symmetry_space_group_name_H-M 'P -1'
_atom_sites_solution_hydrogens geom
_atom_sites_solution_primary direct
_atom_sites_solution_secondary difmap
_audit_creation_method SHELXL-97
_cell_angle_alpha 96.038(4)
_cell_angle_beta 92.073(4)
_cell_angle_gamma 115.399(4)
_cell_formula_units_Z 2
_cell_length_a 8.1177(19)
_cell_length_b 9.394(2)
_cell_length_c 13.531(3)
_cell_measurement_reflns_used 3563
_cell_measurement_temperature 293(2)
_cell_measurement_theta_max 27.2435
_cell_measurement_theta_min 2.422
_cell_volume 923.1(4)
_computing_cell_refinement 'SMART (Brucker, 1999)'
_computing_data_collection 'SMART (Brucker, 1999)'
_computing_data_reduction 'SAINT-plus (bruker, 1999)'
_computing_molecular_graphics 'Ortep-3 for windows(Farrugia, 1997)'
_computing_publication_material 'SHELXL97 (Sheldric, 1997)'
_computing_structure_refinement 'SHELXL97 (Sheldrick, 1997)'
_computing_structure_solution 'SHELXL97 (Sheldric, 1997)'
_diffrn_ambient_temperature 293(2)
_diffrn_measured_fraction_theta_full 0.983
_diffrn_measured_fraction_theta_max 0.983
_diffrn_measurement_device_type 'Bruker SMART 1000 CCD dffractometer'
_diffrn_radiation_monochromator graphite
_diffrn_radiation_source 'fine-focus sealed tube'
_diffrn_radiation_type MoK\a
_diffrn_radiation_wavelength 0.71073
_diffrn_reflns_av_R_equivalents 0.0453
_diffrn_reflns_av_sigmaI/netI 0.0611
_diffrn_reflns_limit_h_max 10
_diffrn_reflns_limit_h_min -10
_diffrn_reflns_limit_k_max 12
_diffrn_reflns_limit_k_min -12
_diffrn_reflns_limit_l_max 18
_diffrn_reflns_limit_l_min -18
_diffrn_reflns_number 12143
_diffrn_reflns_theta_full 28.40
_diffrn_reflns_theta_max 28.40
_diffrn_reflns_theta_min 1.52
_exptl_absorpt_coefficient_mu 1.282
_exptl_absorpt_correction_T_max 1.0001
_exptl_absorpt_correction_T_min 0.8611
_exptl_absorpt_correction_type multi-scan
_exptl_absorpt_process_details 'SADABS (Sheldrick, 1996)'
_exptl_crystal_colour black
_exptl_crystal_density_diffrn 1.815
_exptl_crystal_density_method 'not measured'
_exptl_crystal_description plate
_exptl_crystal_F_000 500
_exptl_crystal_size_max 0.374
_exptl_crystal_size_mid 0.096
_exptl_crystal_size_min 0.013
_refine_diff_density_max 1.206
_refine_diff_density_min -0.561
_refine_diff_density_rms 0.144
_refine_ls_extinction_coef none
_refine_ls_extinction_method none
_refine_ls_goodness_of_fit_ref 1.145
_refine_ls_hydrogen_treatment constr
_refine_ls_matrix_type full
_refine_ls_number_parameters 244
_refine_ls_number_reflns 4565
_refine_ls_number_restraints 0
_refine_ls_restrained_S_all 1.145
_refine_ls_R_factor_all 0.0915
_refine_ls_R_factor_gt 0.0709
_refine_ls_shift/su_max 0.000
_refine_ls_shift/su_mean 0.000
_refine_ls_structure_factor_coef Fsqd
_refine_ls_weighting_details 'calc w=1/[\s^2^(Fo^2^)+(0.0573P)^2^+8.3938P] where P=(Fo^2^+2Fc^2^)/3'
_refine_ls_weighting_scheme calc
_refine_ls_wR_factor_gt 0.2063
_refine_ls_wR_factor_ref 0.2149
_reflns_number_gt 3395
_reflns_number_total 4565
_reflns_threshold_expression >2sigma(I)
_cod_data_source_file ic801985g_si_002.cif
_cod_data_source_block 1
_cod_depositor_comments
;
The following automatic conversions were performed:
'_symmetry_cell_setting' value 'Triclinic' changed to 'triclinic'
according to '/home/saulius/struct/CIF-dictionaries/cif_core.dic'
dictionary named 'cif_core.dic' version 2.4.1 from 2010-06-29.

Automatic conversion script
Id: cif_fix_enum 1527 2010-12-29 10:47:43Z saulius 
;
_cod_database_code 4301354

loop_
_symmetry_equiv_pos_as_xyz
'x, y, z'
'-x, -y, -z'

loop_
_atom_site_label
_atom_site_type_symbol
_atom_site_fract_x
_atom_site_fract_y
_atom_site_fract_z
_atom_site_U_iso_or_equiv
_atom_site_adp_type
_atom_site_occupancy
_atom_site_symmetry_multiplicity
_atom_site_calc_flag
_atom_site_refinement_flags
_atom_site_disorder_assembly
_atom_site_disorder_group
V V 0.94703(13) 0.29690(12) 0.34917(7) 0.0194(2) Uani 1 1 d . . .
Cl1 Cl 1.0442(2) 0.1058(2) 0.38041(13) 0.0328(4) Uani 1 1 d . . .
Cl2 Cl 1.1786(2) 0.4089(2) 0.02400(13) 0.0384(4) Uani 1 1 d . . .
Cl3 Cl 0.9564(3) 0.1308(3) -0.15067(13) 0.0446(5) Uani 1 1 d . . .
Cl4 Cl 0.6151(3) -0.1623(2) -0.10774(14) 0.0430(5) Uani 1 1 d . . .
Cl5 Cl 0.4871(2) -0.18925(19) 0.10945(14) 0.0346(4) Uani 1 1 d . . .
O O 1.1143(6) 0.4524(6) 0.4026(4) 0.0310(10) Uani 1 1 d . . .
O1 O 1.0327(5) 0.3276(5) 0.2191(3) 0.0220(9) Uani 1 1 d . . .
O2 O 0.7331(6) 0.0975(5) 0.2526(3) 0.0242(9) Uani 1 1 d . . .
N1 N 0.7684(7) 0.2346(6) 0.4649(4) 0.0216(10) Uani 1 1 d . . .
N2 N 0.7659(7) 0.3985(6) 0.3213(4) 0.0209(10) Uani 1 1 d . . .
C1 C 0.9400(8) 0.2261(7) 0.1423(4) 0.0221(12) Uani 1 1 d . . .
C2 C 0.9912(9) 0.2397(8) 0.0447(5) 0.0254(13) Uani 1 1 d . . .
C3 C 0.8913(9) 0.1208(9) -0.0311(4) 0.0280(14) Uani 1 1 d . . .
C4 C 0.7335(9) -0.0139(8) -0.0113(5) 0.0272(13) Uani 1 1 d . . .
C5 C 0.6772(8) -0.0271(7) 0.0827(5) 0.0241(12) Uani 1 1 d . . .
C6 C 0.7765(8) 0.0951(7) 0.1629(4) 0.0207(11) Uani 1 1 d . . .
C7 C 0.7909(9) 0.1665(8) 0.5430(5) 0.0269(13) Uani 1 1 d . . .
H7 H 0.8916 0.1441 0.5485 0.032 Uiso 1 1 calc R . .
C8 C 0.6694(10) 0.1281(8) 0.6161(5) 0.0340(16) Uani 1 1 d . . .
H8 H 0.6907 0.0846 0.6710 0.041 Uiso 1 1 calc R . .
C9 C 0.5163(10) 0.1556(8) 0.6060(5) 0.0315(15) Uani 1 1 d . . .
H9 H 0.4294 0.1254 0.6521 0.038 Uiso 1 1 calc R . .
C10 C 0.4933(9) 0.2289(8) 0.5260(5) 0.0276(13) Uani 1 1 d . . .
H10 H 0.3921 0.2502 0.5185 0.033 Uiso 1 1 calc R . .
C11 C 0.6234(8) 0.2697(7) 0.4580(4) 0.0208(11) Uani 1 1 d . . .
C12 C 0.6202(8) 0.3597(7) 0.3752(5) 0.0222(12) Uani 1 1 d . . .
C13 C 0.4844(9) 0.4064(8) 0.3559(5) 0.0290(14) Uani 1 1 d . . .
H13 H 0.3844 0.3776 0.3937 0.035 Uiso 1 1 calc R . .
C14 C 0.4987(9) 0.4971(8) 0.2792(5) 0.0316(15) Uani 1 1 d . . .
H14 H 0.4078 0.5288 0.2642 0.038 Uiso 1 1 calc R . .
C15 C 0.6494(10) 0.5392(9) 0.2258(5) 0.0329(15) Uani 1 1 d . . .
H15 H 0.6632 0.6013 0.1747 0.040 Uiso 1 1 calc R . .
C16 C 0.7804(9) 0.4877(8) 0.2492(5) 0.0281(13) Uani 1 1 d . . .
H16 H 0.8825 0.5167 0.2131 0.034 Uiso 1 1 calc R . .

loop_
_atom_site_aniso_label
_atom_site_aniso_U_11
_atom_site_aniso_U_22
_atom_site_aniso_U_33
_atom_site_aniso_U_23
_atom_site_aniso_U_13
_atom_site_aniso_U_12
V 0.0168(5) 0.0207(5) 0.0199(5) 0.0019(4) 0.0009(3) 0.0076(4)
Cl1 0.0361(9) 0.0352(9) 0.0356(9) 0.0063(7) 0.0011(7) 0.0234(7)
Cl2 0.0336(9) 0.0421(10) 0.0329(9) 0.0130(7) 0.0110(7) 0.0079(7)
Cl3 0.0459(11) 0.0712(14) 0.0200(8) 0.0044(8) 0.0052(7) 0.0287(10)
Cl4 0.0503(11) 0.0428(10) 0.0324(9) -0.0140(7) -0.0142(8) 0.0226(9)
Cl5 0.0296(8) 0.0242(8) 0.0412(9) 0.0047(7) -0.0057(7) 0.0040(6)
O 0.022(2) 0.031(2) 0.033(2) -0.003(2) -0.0002(18) 0.0061(19)
O1 0.018(2) 0.024(2) 0.024(2) 0.0039(17) 0.0022(16) 0.0085(17)
O2 0.021(2) 0.025(2) 0.023(2) 0.0060(17) 0.0039(16) 0.0062(17)
N1 0.025(3) 0.020(2) 0.018(2) 0.0019(19) -0.0009(19) 0.009(2)
N2 0.022(2) 0.022(2) 0.020(2) 0.0054(19) 0.0014(19) 0.010(2)
C1 0.024(3) 0.024(3) 0.021(3) 0.003(2) 0.002(2) 0.013(2)
C2 0.026(3) 0.029(3) 0.023(3) 0.008(2) 0.005(2) 0.013(3)
C3 0.034(3) 0.043(4) 0.014(3) 0.005(3) 0.003(2) 0.023(3)
C4 0.026(3) 0.032(3) 0.025(3) -0.005(3) -0.005(2) 0.016(3)
C5 0.024(3) 0.024(3) 0.025(3) 0.001(2) -0.004(2) 0.012(2)
C6 0.019(3) 0.023(3) 0.021(3) 0.003(2) 0.000(2) 0.011(2)
C7 0.035(3) 0.028(3) 0.020(3) 0.005(2) 0.000(2) 0.015(3)
C8 0.049(4) 0.025(3) 0.021(3) 0.005(3) 0.003(3) 0.010(3)
C9 0.036(4) 0.026(3) 0.025(3) 0.003(3) 0.012(3) 0.006(3)
C10 0.027(3) 0.028(3) 0.025(3) 0.005(2) 0.006(2) 0.008(3)
C11 0.021(3) 0.018(3) 0.018(3) -0.001(2) -0.001(2) 0.005(2)
C12 0.020(3) 0.019(3) 0.026(3) 0.003(2) 0.003(2) 0.007(2)
C13 0.021(3) 0.034(3) 0.032(3) 0.005(3) 0.002(2) 0.012(3)
C14 0.028(3) 0.031(3) 0.041(4) 0.007(3) -0.001(3) 0.018(3)
C15 0.044(4) 0.034(4) 0.030(3) 0.013(3) 0.006(3) 0.023(3)
C16 0.025(3) 0.032(3) 0.031(3) 0.010(3) 0.010(3) 0.014(3)

loop_
_atom_type_symbol
_atom_type_description
_atom_type_scat_dispersion_real
_atom_type_scat_dispersion_imag
_atom_type_scat_source
C C 0.0033 0.0016 'International Tables Vol C Tables 4.2.6.8 and 6.1.1.4'
H H 0.0000 0.0000 'International Tables Vol C Tables 4.2.6.8 and 6.1.1.4'
N N 0.0061 0.0033 'International Tables Vol C Tables 4.2.6.8 and 6.1.1.4'
O O 0.0106 0.0060 'International Tables Vol C Tables 4.2.6.8 and 6.1.1.4'
Cl Cl 0.1484 0.1585 'International Tables Vol C Tables 4.2.6.8 and 6.1.1.4'
V V 0.3005 0.5294 'International Tables Vol C Tables 4.2.6.8 and 6.1.1.4'

loop_
_geom_angle_atom_site_label_1
_geom_angle_atom_site_label_2
_geom_angle_atom_site_label_3
_geom_angle
_geom_angle_site_symmetry_1
_geom_angle_site_symmetry_3
_geom_angle_publ_flag
O V O1 93.7(2) . . ?
O V N2 98.0(2) . . ?
O1 V N2 91.13(19) . . ?
O V N1 101.6(2) . . ?
O1 V N1 161.16(19) . . ?
N2 V N1 75.96(19) . . ?
O V O2 170.5(2) . . ?
O1 V O2 77.02(17) . . ?
N2 V O2 80.58(18) . . ?
N1 V O2 87.22(18) . . ?
O V Cl1 100.42(19) . . ?
O1 V Cl1 97.51(14) . . ?
N2 V Cl1 159.03(15) . . ?
N1 V Cl1 90.59(15) . . ?
O2 V Cl1 82.79(13) . . ?
C1 O1 V 120.0(4) . . ?
C6 O2 V 110.6(4) . . ?
C7 N1 C11 118.7(5) . . ?
C7 N1 V 124.9(4) . . ?
C11 N1 V 116.3(4) . . ?
C16 N2 C12 118.7(5) . . ?
C16 N2 V 123.8(4) . . ?
C12 N2 V 117.3(4) . . ?
O1 C1 C2 123.8(6) . . ?
O1 C1 C6 115.4(5) . . ?
C2 C1 C6 120.8(6) . . ?
C3 C2 C1 119.8(6) . . ?
C3 C2 Cl2 122.0(5) . . ?
C1 C2 Cl2 118.2(5) . . ?
C2 C3 C4 120.2(6) . . ?
C2 C3 Cl3 120.7(5) . . ?
C4 C3 Cl3 119.1(5) . . ?
C5 C4 C3 121.1(6) . . ?
C5 C4 Cl4 120.2(5) . . ?
C3 C4 Cl4 118.7(5) . . ?
C4 C5 C6 120.2(6) . . ?
C4 C5 Cl5 122.3(5) . . ?
C6 C5 Cl5 117.5(5) . . ?
O2 C6 C5 125.5(6) . . ?
O2 C6 C1 116.7(5) . . ?
C5 C6 C1 117.8(5) . . ?
N1 C7 C8 122.3(6) . . ?
C9 C8 C7 118.9(6) . . ?
C8 C9 C10 119.2(6) . . ?
C11 C10 C9 118.9(6) . . ?
N1 C11 C10 121.8(6) . . ?
N1 C11 C12 114.9(5) . . ?
C10 C11 C12 123.2(6) . . ?
N2 C12 C13 121.8(6) . . ?
N2 C12 C11 114.5(5) . . ?
C13 C12 C11 123.6(6) . . ?
C12 C13 C14 119.1(6) . . ?
C15 C14 C13 118.9(6) . . ?
C14 C15 C16 118.9(6) . . ?
N2 C16 C15 122.6(6) . . ?

loop_
_geom_bond_atom_site_label_1
_geom_bond_atom_site_label_2
_geom_bond_distance
_geom_bond_site_symmetry_2
_geom_bond_publ_flag
V V 5.0612(18) 2_766 ?
V V 9.420(3) 1_665 ?
V O 1.583(5) . ?
V O1 1.920(4) . ?
V N2 2.110(5) . ?
V N1 2.127(5) . ?
V O2 2.183(4) . ?
V Cl1 2.3180(19) . ?
Cl2 C2 1.723(7) . ?
Cl3 C3 1.720(6) . ?
Cl4 C4 1.717(6) . ?
Cl5 C5 1.724(7) . ?
O1 C1 1.294(7) . ?
O2 C6 1.276(7) . ?
N1 C7 1.338(8) . ?
N1 C11 1.354(8) . ?
N2 C16 1.327(8) . ?
N2 C12 1.347(8) . ?
C1 C2 1.401(8) . ?
C1 C6 1.432(8) . ?
C2 C3 1.371(9) . ?
C3 C4 1.421(10) . ?
C4 C5 1.367(9) . ?
C5 C6 1.424(8) . ?
C7 C8 1.386(9) . ?
C8 C9 1.378(11) . ?
C9 C10 1.390(10) . ?
C10 C11 1.381(8) . ?
C11 C12 1.478(8) . ?
C12 C13 1.377(9) . ?
C13 C14 1.388(10) . ?
C14 C15 1.372(10) . ?
C15 C16 1.384(9) . ?

loop_
_geom_torsion_atom_site_label_1
_geom_torsion_atom_site_label_2
_geom_torsion_atom_site_label_3
_geom_torsion_atom_site_label_4
_geom_torsion
_geom_torsion_site_symmetry_1
_geom_torsion_site_symmetry_2
_geom_torsion_site_symmetry_3
_geom_torsion_site_symmetry_4
_geom_torsion_publ_flag
O V O1 C1 179.7(4) . . . . ?
N2 V O1 C1 -82.2(4) . . . . ?
N1 V O1 C1 -36.1(8) . . . . ?
O2 V O1 C1 -2.1(4) . . . . ?
Cl1 V O1 C1 78.7(4) . . . . ?
O V O2 C6 15.3(15) . . . . ?
O1 V O2 C6 4.4(4) . . . . ?
N2 V O2 C6 97.7(4) . . . . ?
N1 V O2 C6 174.0(4) . . . . ?
Cl1 V O2 C6 -95.1(4) . . . . ?
O V N1 C7 -76.1(5) . . . . ?
O1 V N1 C7 140.5(6) . . . . ?
N2 V N1 C7 -171.6(5) . . . . ?
O2 V N1 C7 107.4(5) . . . . ?
Cl1 V N1 C7 24.7(5) . . . . ?
O V N1 C11 103.0(4) . . . . ?
O1 V N1 C11 -40.5(8) . . . . ?
N2 V N1 C11 7.5(4) . . . . ?
O2 V N1 C11 -73.5(4) . . . . ?
Cl1 V N1 C11 -156.3(4) . . . . ?
O V N2 C16 76.3(5) . . . . ?
O1 V N2 C16 -17.6(5) . . . . ?
N1 V N2 C16 176.3(5) . . . . ?
O2 V N2 C16 -94.2(5) . . . . ?
Cl1 V N2 C16 -132.2(5) . . . . ?
O V N2 C12 -109.0(5) . . . . ?
O1 V N2 C12 157.2(4) . . . . ?
N1 V N2 C12 -9.0(4) . . . . ?
O2 V N2 C12 80.5(4) . . . . ?
Cl1 V N2 C12 42.5(7) . . . . ?
V O1 C1 C2 179.4(5) . . . . ?
V O1 C1 C6 -0.3(7) . . . . ?
O1 C1 C2 C3 175.5(6) . . . . ?
C6 C1 C2 C3 -4.7(9) . . . . ?
O1 C1 C2 Cl2 -5.2(9) . . . . ?
C6 C1 C2 Cl2 174.6(5) . . . . ?
C1 C2 C3 C4 1.7(10) . . . . ?
Cl2 C2 C3 C4 -177.6(5) . . . . ?
C1 C2 C3 Cl3 -177.4(5) . . . . ?
Cl2 C2 C3 Cl3 3.3(8) . . . . ?
C2 C3 C4 C5 0.7(10) . . . . ?
Cl3 C3 C4 C5 179.8(5) . . . . ?
C2 C3 C4 Cl4 -178.6(5) . . . . ?
Cl3 C3 C4 Cl4 0.5(8) . . . . ?
C3 C4 C5 C6 0.1(9) . . . . ?
Cl4 C4 C5 C6 179.3(5) . . . . ?
C3 C4 C5 Cl5 -179.7(5) . . . . ?
Cl4 C4 C5 Cl5 -0.4(8) . . . . ?
V O2 C6 C5 173.5(5) . . . . ?
V O2 C6 C1 -5.9(6) . . . . ?
C4 C5 C6 O2 177.6(6) . . . . ?
Cl5 C5 C6 O2 -2.6(8) . . . . ?
C4 C5 C6 C1 -3.0(9) . . . . ?
Cl5 C5 C6 C1 176.8(4) . . . . ?
O1 C1 C6 O2 4.5(8) . . . . ?
C2 C1 C6 O2 -175.2(6) . . . . ?
O1 C1 C6 C5 -174.9(5) . . . . ?
C2 C1 C6 C5 5.3(9) . . . . ?
C11 N1 C7 C8 1.2(9) . . . . ?
V N1 C7 C8 -179.8(5) . . . . ?
N1 C7 C8 C9 2.5(10) . . . . ?
C7 C8 C9 C10 -3.6(10) . . . . ?
C8 C9 C10 C11 1.1(10) . . . . ?
C7 N1 C11 C10 -3.8(9) . . . . ?
V N1 C11 C10 177.1(5) . . . . ?
C7 N1 C11 C12 173.9(5) . . . . ?
V N1 C11 C12 -5.2(6) . . . . ?
C9 C10 C11 N1 2.7(9) . . . . ?
C9 C10 C11 C12 -174.9(6) . . . . ?
C16 N2 C12 C13 1.7(9) . . . . ?
V N2 C12 C13 -173.3(5) . . . . ?
C16 N2 C12 C11 -175.9(5) . . . . ?
V N2 C12 C11 9.0(7) . . . . ?
N1 C11 C12 N2 -2.4(7) . . . . ?
C10 C11 C12 N2 175.3(6) . . . . ?
N1 C11 C12 C13 180.0(6) . . . . ?
C10 C11 C12 C13 -2.3(9) . . . . ?
N2 C12 C13 C14 -0.5(10) . . . . ?
C11 C12 C13 C14 176.9(6) . . . . ?
C12 C13 C14 C15 -0.9(10) . . . . ?
C13 C14 C15 C16 1.0(11) . . . . ?
C12 N2 C16 C15 -1.6(10) . . . . ?
V N2 C16 C15 173.1(5) . . . . ?
C14 C15 C16 N2 0.2(11) . . . . ?
